data_9001161
loop_
_publ_author_name
'Aurisicchio, C.'
'Fioravanti, G.'
'Grubessi, O.'
'Zanazzi, P. F.'

_publ_section_title
;
 Reappraisal of the crystal chemistry of beryl
 Sample: 20
;
_journal_name_full 'American Mineralogist'
_journal_page_first 826
_journal_page_last 837
_journal_volume 73
_journal_year 1988
_chemical_compound_source 'Salinas mine, Minas Gerais, Brazil'
_chemical_formula_sum 'Al2.015 Be2.496 Cs0.15 Li0.468 Na0.261 O18 Rb0.001 Si6.021'
_chemical_name_mineral Beryl
_space_group_IT_number 192
_symmetry_space_group_name_Hall '-P 6 2c'
_symmetry_space_group_name_H-M 'P 6/m c c'
_cell_angle_alpha 90
_cell_angle_beta 90
_cell_angle_gamma 120
_cell_length_a 9.2097
_cell_length_b 9.2097
_cell_length_c 9.2337
_cell_formula_units_Z 2
_cell_volume 678.262
_database_code_amcsd 0001184
_exptl_crystal_density_diffrn 2.758
_cod_original_formula_sum 'Si6.021 Be2.496 Li.468 Al2.015 O18 Na.261 Cs.15 Rb.001'
_cod_database_code 9001161

loop_
_space_group_symop_operation_xyz
x,y,z
-x,-x+y,1/2+z
x,x-y,1/2-z
-x+y,-x,-z
x-y,x,z
-y,-x,1/2+z
y,x,1/2-z
y,-x+y,-z
-y,x-y,z
x-y,-y,1/2+z
-x+y,y,1/2-z
x,y,-z
-x,-y,z
x,x-y,1/2+z
-x,-x+y,1/2-z
x-y,x,-z
-x+y,-x,z
y,x,1/2+z
-y,-x,1/2-z
-y,x-y,-z
y,-x+y,z
-x+y,y,1/2+z
x-y,-y,1/2-z
-x,-y,-z

loop_
_atom_site_aniso_label
_atom_site_aniso_U_11
_atom_site_aniso_U_22
_atom_site_aniso_U_33
_atom_site_aniso_U_12
_atom_site_aniso_U_13
_atom_site_aniso_U_23
Si1 0.00450 0.00450 0.00440 0.00240 0.00000 0.00000
Al2 0.00550 0.00550 0.00490 0.00280 0.00000 0.00000
O1 0.01280 0.00920 0.02080 0.00830 0.00000 0.00000
O2 0.01350 0.01420 0.01020 0.00870 -0.00610 -0.00460
Na 0.02290 0.02290 0.01950 0.01145 0.00000 0.00000
Cs 0.02290 0.02290 0.01950 0.01145 0.00000 0.00000
Rb 0.02290 0.02290 0.01950 0.01145 0.00000 0.00000

loop_
_atom_site_label
_atom_site_fract_x
_atom_site_fract_y
_atom_site_fract_z
_atom_site_occupancy
_atom_site_U_iso_or_equiv
Si1 0.38930 0.11900 0.00000 1.00000 ?
Be 0.50000 0.00000 0.25000 0.83200 0.00800
Li 0.50000 0.00000 0.25000 0.15600 0.00800
Si2 0.50000 0.00000 0.25000 0.00700 0.00800
Al1 0.50000 0.00000 0.25000 0.00500 0.00800
Al2 0.66667 0.33333 0.25000 1.00000 ?
O1 0.30540 0.23510 0.00000 1.00000 ?
O2 0.49800 0.14710 0.14480 1.00000 ?
Na 0.00000 0.00000 0.25000 0.26100 ?
Cs 0.00000 0.00000 0.25000 0.15000 ?
Rb 0.00000 0.00000 0.25000 0.00100 ?

loop_
_cod_related_entry_id
_cod_related_entry_database
_cod_related_entry_code
1 AMCSD 0001184
